data_4336450
loop_
_publ_author_name
'Pauline J. Han'
'Arnold L. Rheingold'
'William C. Trogler'

_publ_section_title
;
 Luminescent Tris(8-hydroxyquinolates) of Bismuth(III)
;
_journal_name_full 'Inorganic Chemistry'
_journal_page_first 12033
_journal_page_last 12045
_journal_paper_doi 10.1021/ic401850v
_journal_volume 52
_journal_year 2013
_chemical_formula_sum 'C32 H22 Bi I6 N3 O4.25'
_chemical_formula_weight 1486.91
_chemical_name_systematic
; 
 ? 
;
_space_group_IT_number 2
_symmetry_cell_setting triclinic
_symmetry_space_group_name_Hall '-P 1'
_symmetry_space_group_name_H-M 'P -1'
_atom_sites_solution_hydrogens geom
_atom_sites_solution_primary direct
_atom_sites_solution_secondary difmap
_audit_creation_method SHELXL-97
_cell_angle_alpha 75.6000(10)
_cell_angle_beta 76.1090(10)
_cell_angle_gamma 71.6230(10)
_cell_formula_units_Z 4
_cell_length_a 13.8768(6)
_cell_length_b 14.4297(6)
_cell_length_c 19.9504(7)
_cell_measurement_reflns_used 9937
_cell_measurement_temperature 100(2)
_cell_measurement_theta_max 26.39
_cell_measurement_theta_min 2.69
_cell_volume 3614.8(3)
_computing_cell_refinement 'Bruker SAINT'
_computing_data_collection 'Bruker APEX2'
_computing_data_reduction 'Bruker SAINT'
_computing_molecular_graphics 'Bruker SHELXTL'
_computing_publication_material 'Bruker SHELXTL'
_computing_structure_refinement 'SHELXL-97 (Sheldrick, 1997)'
_computing_structure_solution 'SHELXS-97 (Sheldrick, 1990)'
_diffrn_ambient_temperature 100(2)
_diffrn_measured_fraction_theta_full 0.995
_diffrn_measured_fraction_theta_max 0.992
_diffrn_measurement_device_type 'Bruker APEX-II CCD'
_diffrn_measurement_method '\f and \w scans'
_diffrn_radiation_monochromator graphite
_diffrn_radiation_source 'fine-focus sealed tube'
_diffrn_radiation_type MoK\a
_diffrn_radiation_wavelength 0.71073
_diffrn_reflns_av_R_equivalents 0.0473
_diffrn_reflns_av_sigmaI/netI 0.0422
_diffrn_reflns_limit_h_max 17
_diffrn_reflns_limit_h_min -17
_diffrn_reflns_limit_k_max 17
_diffrn_reflns_limit_k_min -18
_diffrn_reflns_limit_l_max 24
_diffrn_reflns_limit_l_min -24
_diffrn_reflns_number 61918
_diffrn_reflns_theta_full 25.00
_diffrn_reflns_theta_max 26.44
_diffrn_reflns_theta_min 2.68
_exptl_absorpt_coefficient_mu 10.043
_exptl_absorpt_correction_T_max 0.3420
_exptl_absorpt_correction_T_min 0.1256
_exptl_absorpt_correction_type gaussian
_exptl_absorpt_process_details SADABS
_exptl_crystal_colour orange
_exptl_crystal_density_diffrn 2.732
_exptl_crystal_description plate
_exptl_crystal_F_000 2680
_exptl_crystal_size_max 0.35
_exptl_crystal_size_mid 0.21
_exptl_crystal_size_min 0.14
_refine_diff_density_max 1.927
_refine_diff_density_min -1.809
_refine_diff_density_rms 0.257
_refine_ls_extinction_method none
_refine_ls_goodness_of_fit_ref 1.031
_refine_ls_hydrogen_treatment constr
_refine_ls_matrix_type full
_refine_ls_number_parameters 838
_refine_ls_number_reflns 14776
_refine_ls_number_restraints 0
_refine_ls_restrained_S_all 1.031
_refine_ls_R_factor_all 0.0495
_refine_ls_R_factor_gt 0.0362
_refine_ls_shift/su_max 0.006
_refine_ls_shift/su_mean 0.000
_refine_ls_structure_factor_coef Fsqd
_refine_ls_weighting_details 'calc w=1/[\s^2^(Fo^2^)+(0.0600P)^2^+10.0000P] where P=(Fo^2^+2Fc^2^)/3'
_refine_ls_weighting_scheme calc
_refine_ls_wR_factor_gt 0.0910
_refine_ls_wR_factor_ref 0.0982
_reflns_number_gt 12400
_reflns_number_total 14776
_reflns_threshold_expression >2sigma(I)
_cod_data_source_file ic401850v_si_002_1.cif
_cod_data_source_block trog48
_cod_database_code 4336450

loop_
_symmetry_equiv_pos_as_xyz
'x, y, z'
'-x, -y, -z'

loop_
_atom_site_label
_atom_site_type_symbol
_atom_site_fract_x
_atom_site_fract_y
_atom_site_fract_z
_atom_site_U_iso_or_equiv
_atom_site_adp_type
_atom_site_occupancy
_atom_site_symmetry_multiplicity
_atom_site_calc_flag
_atom_site_refinement_flags
_atom_site_disorder_assembly
_atom_site_disorder_group
Bi1 Bi -0.07747(2) 0.617535(19) -0.051308(13) 0.01427(7) Uani 1 1 d . . .
Bi2 Bi 0.43790(2) -0.081400(19) 0.478429(13) 0.01331(7) Uani 1 1 d . . .
I1 I -0.20086(4) 1.18085(3) -0.09899(2) 0.01820(11) Uani 1 1 d . . .
I2 I -0.20097(4) 0.90626(4) -0.27930(2) 0.01954(11) Uani 1 1 d . . .
I3 I -0.56687(4) 0.67608(4) 0.23854(3) 0.02455(12) Uani 1 1 d . . .
I4 I -0.11177(4) 0.56544(4) 0.22862(3) 0.02173(11) Uani 1 1 d . . .
I5 I 0.21957(4) 0.55203(3) 0.10389(2) 0.01935(11) Uani 1 1 d . . .
I6 I 0.49924(4) 0.60172(4) -0.17407(3) 0.02516(12) Uani 1 1 d . . .
I7 I 0.81562(4) -0.16473(4) 0.55238(2) 0.02416(12) Uani 1 1 d . . .
I8 I 0.98132(4) -0.19734(4) 0.25164(2) 0.01960(11) Uani 1 1 d . . .
I9 I 0.10132(4) -0.09386(4) 0.85255(2) 0.02153(11) Uani 1 1 d . . .
I10 I 0.54225(4) -0.10967(3) 0.72607(2) 0.01869(11) Uani 1 1 d . . .
I11 I 0.18995(4) -0.21910(4) 0.37049(2) 0.02038(11) Uani 1 1 d . . .
I12 I 0.33677(4) -0.58839(4) 0.57593(3) 0.02520(12) Uani 1 1 d . . .
O1 O -0.1457(4) 0.7484(3) -0.1388(2) 0.0184(11) Uani 1 1 d . . .
O2 O -0.1164(4) 0.5848(4) 0.0681(2) 0.0168(10) Uani 1 1 d . . .
O3 O 0.0631(4) 0.5894(3) -0.0008(3) 0.0182(11) Uani 1 1 d . . .
O4 O 0.6069(4) -0.1275(4) 0.4973(2) 0.0169(10) Uani 1 1 d . . .
O5 O 0.4492(4) -0.0727(4) 0.5901(2) 0.0162(10) Uani 1 1 d . . .
O6 O 0.3460(4) -0.1523(3) 0.4329(3) 0.0177(11) Uani 1 1 d . . .
O7 O 0.5404(8) 0.0432(8) -0.1139(6) 0.087(3) Uani 1 1 d . . .
O8 O 0.2211(8) 0.5151(9) 0.3039(6) 0.103(4) Uani 1 1 d . . .
N1 N -0.0992(4) 0.7728(4) -0.0221(3) 0.0147(12) Uani 1 1 d . . .
N2 N -0.2751(5) 0.6553(4) -0.0044(3) 0.0179(13) Uani 1 1 d . . .
N3 N 0.0808(5) 0.6539(4) -0.1411(3) 0.0171(13) Uani 1 1 d . . .
N4 N 0.5708(4) -0.1485(4) 0.3762(3) 0.0137(12) Uani 1 1 d . . .
N5 N 0.2646(5) -0.0754(4) 0.5698(3) 0.0163(13) Uani 1 1 d . . .
N6 N 0.4583(5) -0.2473(4) 0.5353(3) 0.0168(13) Uani 1 1 d . . .
C1 C -0.1548(5) 0.8385(5) -0.1317(3) 0.0129(14) Uani 1 1 d . . .
C2 C -0.1349(5) 0.8546(5) -0.0695(3) 0.0113(13) Uani 1 1 d . . .
C3 C -0.0739(6) 0.7795(5) 0.0356(4) 0.0163(15) Uani 1 1 d . . .
H3A H -0.0482 0.7207 0.0675 0.020 Uiso 1 1 calc R . .
C4 C -0.0846(6) 0.8732(5) 0.0508(4) 0.0188(15) Uani 1 1 d . . .
H4A H -0.0672 0.8771 0.0931 0.023 Uiso 1 1 calc R . .
C5 C -0.1197(5) 0.9573(5) 0.0052(4) 0.0150(14) Uani 1 1 d . . .
H5A H -0.1263 1.0202 0.0153 0.018 Uiso 1 1 calc R . .
C6 C -0.1465(5) 0.9520(5) -0.0577(4) 0.0144(14) Uani 1 1 d . . .
C7 C -0.1803(5) 1.0343(5) -0.1108(4) 0.0139(14) Uani 1 1 d . . .
C8 C -0.1961(5) 1.0202(5) -0.1719(4) 0.0155(14) Uani 1 1 d . . .
H8A H -0.2166 1.0760 -0.2076 0.019 Uiso 1 1 calc R . .
C9 C -0.1823(5) 0.9232(5) -0.1827(3) 0.0147(14) Uani 1 1 d . . .
C10 C -0.2123(5) 0.6050(5) 0.1028(4) 0.0144(14) Uani 1 1 d . . .
C11 C -0.2334(6) 0.5963(5) 0.1759(4) 0.0153(14) Uani 1 1 d . . .
C12 C -0.3365(6) 0.6129(5) 0.2136(4) 0.0184(15) Uani 1 1 d . . .
H12A H -0.3491 0.6056 0.2633 0.022 Uiso 1 1 calc R . .
C13 C -0.4177(6) 0.6394(5) 0.1785(4) 0.0197(16) Uani 1 1 d . . .
C14 C -0.4015(6) 0.6525(5) 0.1046(4) 0.0172(15) Uani 1 1 d . . .
C15 C -0.4800(6) 0.6811(6) 0.0629(4) 0.0224(16) Uani 1 1 d . . .
H15A H -0.5501 0.6895 0.0849 0.027 Uiso 1 1 calc R . .
C16 C -0.4547(6) 0.6963(6) -0.0087(4) 0.0198(16) Uani 1 1 d . . .
H16A H -0.5068 0.7147 -0.0367 0.024 Uiso 1 1 calc R . .
C17 C -0.3507(6) 0.6846(5) -0.0405(4) 0.0209(16) Uani 1 1 d . . .
H17A H -0.3342 0.6986 -0.0904 0.025 Uiso 1 1 calc R . .
C18 C -0.2967(6) 0.6369(5) 0.0678(4) 0.0165(15) Uani 1 1 d . . .
C19 C 0.1532(5) 0.6011(5) -0.0371(4) 0.0149(14) Uani 1 1 d . . .
C20 C 0.1673(6) 0.6304(5) -0.1120(4) 0.0166(15) Uani 1 1 d . . .
C21 C 0.0892(6) 0.6803(5) -0.2100(4) 0.0199(16) Uani 1 1 d . . .
H21A H 0.0286 0.6991 -0.2299 0.024 Uiso 1 1 calc R . .
C22 C 0.1833(6) 0.6820(5) -0.2553(4) 0.0232(17) Uani 1 1 d . . .
H22A H 0.1866 0.6987 -0.3048 0.028 Uiso 1 1 calc R . .
C23 C 0.2699(6) 0.6594(6) -0.2270(4) 0.0244(17) Uani 1 1 d . . .
H23A H 0.3340 0.6606 -0.2572 0.029 Uiso 1 1 calc R . .
C24 C 0.2655(6) 0.6339(5) -0.1532(4) 0.0177(15) Uani 1 1 d . . .
C25 C 0.3496(6) 0.6115(5) -0.1176(4) 0.0178(15) Uani 1 1 d . . .
C26 C 0.3354(6) 0.5901(5) -0.0458(4) 0.0180(15) Uani 1 1 d . . .
H26A H 0.3920 0.5775 -0.0227 0.022 Uiso 1 1 calc R . .
C27 C 0.2372(5) 0.5868(5) -0.0057(4) 0.0151(14) Uani 1 1 d . . .
C28 C 0.6850(5) -0.1499(5) 0.4476(4) 0.0151(14) Uani 1 1 d . . .
C29 C 0.7863(6) -0.1646(5) 0.4544(4) 0.0169(15) Uani 1 1 d . . .
C30 C 0.8699(6) -0.1807(5) 0.3986(4) 0.0180(15) Uani 1 1 d . . .
H30A H 0.9378 -0.1895 0.4057 0.022 Uiso 1 1 calc R . .
C31 C 0.8541(5) -0.1838(5) 0.3340(4) 0.0160(14) Uani 1 1 d . . .
C32 C 0.7526(6) -0.1733(5) 0.3233(4) 0.0172(15) Uani 1 1 d . . .
C33 C 0.7257(6) -0.1783(5) 0.2601(4) 0.0186(15) Uani 1 1 d . . .
H33A H 0.7777 -0.1876 0.2197 0.022 Uiso 1 1 calc R . .
C34 C 0.6263(6) -0.1701(5) 0.2570(4) 0.0171(15) Uani 1 1 d . . .
H34A H 0.6090 -0.1743 0.2148 0.021 Uiso 1 1 calc R . .
C35 C 0.5504(6) -0.1556(5) 0.3161(4) 0.0174(15) Uani 1 1 d . . .
H35A H 0.4814 -0.1506 0.3136 0.021 Uiso 1 1 calc R . .
C36 C 0.6702(5) -0.1581(5) 0.3808(4) 0.0153(14) Uani 1 1 d . . .
C37 C 0.3761(5) -0.0814(5) 0.6447(4) 0.0143(14) Uani 1 1 d . . .
C38 C 0.3917(6) -0.0955(5) 0.7134(4) 0.0167(15) Uani 1 1 d . . .
C39 C 0.3139(5) -0.0999(5) 0.7714(4) 0.0151(14) Uani 1 1 d . . .
H39A H 0.3287 -0.1109 0.8173 0.018 Uiso 1 1 calc R . .
C40 C 0.2155(6) -0.0885(5) 0.7627(4) 0.0182(15) Uani 1 1 d . . .
C41 C 0.1930(5) -0.0777(5) 0.6947(4) 0.0145(14) Uani 1 1 d . . .
C42 C 0.0956(6) -0.0698(5) 0.6798(4) 0.0203(16) Uani 1 1 d . . .
H42A H 0.0371 -0.0670 0.7163 0.024 Uiso 1 1 calc R . .
C43 C 0.0862(6) -0.0662(6) 0.6120(4) 0.0233(17) Uani 1 1 d . . .
H43A H 0.0210 -0.0592 0.6010 0.028 Uiso 1 1 calc R . .
C44 C 0.1742(6) -0.0731(5) 0.5594(4) 0.0202(16) Uani 1 1 d . . .
H44A H 0.1680 -0.0762 0.5136 0.024 Uiso 1 1 calc R . .
C45 C 0.2761(6) -0.0784(5) 0.6366(4) 0.0163(15) Uani 1 1 d . . .
C46 C 0.4014(5) -0.2967(5) 0.5179(3) 0.0139(14) Uani 1 1 d . . .
C47 C 0.3421(6) -0.2425(5) 0.4623(4) 0.0159(14) Uani 1 1 d . . .
C48 C 0.2826(5) -0.2934(5) 0.4467(4) 0.0151(14) Uani 1 1 d . . .
C49 C 0.2843(6) -0.3914(5) 0.4791(4) 0.0183(15) Uani 1 1 d . . .
H49A H 0.2442 -0.4235 0.4651 0.022 Uiso 1 1 calc R . .
C50 C 0.3416(6) -0.4424(5) 0.5300(4) 0.0179(15) Uani 1 1 d . . .
C51 C 0.4022(6) -0.3961(5) 0.5517(4) 0.0179(15) Uani 1 1 d . . .
C52 C 0.4648(6) -0.4398(5) 0.6037(4) 0.0209(16) Uani 1 1 d . . .
H52A H 0.4678 -0.5061 0.6276 0.025 Uiso 1 1 calc R . .
C53 C 0.5215(6) -0.3889(6) 0.6207(4) 0.0224(16) Uani 1 1 d . . .
H53A H 0.5633 -0.4192 0.6559 0.027 Uiso 1 1 calc R . .
C54 C 0.5161(6) -0.2908(6) 0.5845(4) 0.0239(17) Uani 1 1 d . . .
H54A H 0.5550 -0.2548 0.5957 0.029 Uiso 1 1 calc R . .
C55 C 0.3637(8) 0.0901(7) -0.0697(5) 0.041(2) Uani 1 1 d . . .
H55A H 0.3032 0.1349 -0.0903 0.049 Uiso 1 1 calc R . .
H55B H 0.3479 0.0871 -0.0182 0.049 Uiso 1 1 calc R . .
C56 C 0.4511(5) 0.1239(4) -0.0995(3) 0.0080(12) Uani 1 1 d . . .
H56A H 0.4635 0.1590 -0.0669 0.010 Uiso 1 1 calc R . .
H56B H 0.4392 0.1718 -0.1438 0.010 Uiso 1 1 calc R . .
C57 C 0.3889(8) -0.0122(7) -0.0861(5) 0.041(2) Uani 1 1 d . . .
H57A H 0.3757 -0.0091 -0.1333 0.049 Uiso 1 1 calc R . .
H57B H 0.3491 -0.0540 -0.0506 0.049 Uiso 1 1 calc R . .
C58 C 0.5039(8) -0.0506(7) -0.0830(5) 0.038(2) Uani 1 1 d . . .
H58A H 0.5389 -0.1027 -0.1117 0.046 Uiso 1 1 calc R . .
H58B H 0.5157 -0.0774 -0.0341 0.046 Uiso 1 1 calc R . .
O9 O -0.1111(10) 0.4874(10) 0.5264(7) 0.043(3) Uani 0.50 1 d P . .
C60 C -0.0227(9) 0.4234(10) 0.5047(10) 0.092(6) Uani 1 1 d . A -1
H60A H -0.0198 0.3864 0.4682 0.110 Uiso 1 1 calc R A -1
H60B H 0.0286 0.3927 0.5364 0.110 Uiso 1 1 calc R A -1
C61 C -0.0809(11) 0.5619(12) 0.4901(9) 0.088(5) Uani 1 1 d . A -1
H61A H -0.0587 0.6023 0.5139 0.105 Uiso 1 1 calc R A -1
H61B H -0.1071 0.5961 0.4458 0.105 Uiso 1 1 calc R A -1
C62 C 0.1125(9) 0.5047(11) 0.3042(8) 0.069(4) Uani 1 1 d . . .
H62A H 0.0670 0.5142 0.3499 0.083 Uiso 1 1 calc R . .
H62B H 0.0803 0.5552 0.2665 0.083 Uiso 1 1 calc R . .
C63 C 0.1283(9) 0.4032(8) 0.2922(8) 0.065(4) Uani 1 1 d . . .
H63A H 0.0942 0.4055 0.2533 0.078 Uiso 1 1 calc R . .
H63B H 0.1002 0.3615 0.3351 0.078 Uiso 1 1 calc R . .
C64 C 0.2435(9) 0.3630(8) 0.2735(6) 0.057(3) Uani 1 1 d . . .
H64A H 0.2708 0.3120 0.3128 0.069 Uiso 1 1 calc R . .
H64B H 0.2618 0.3327 0.2312 0.069 Uiso 1 1 calc R . .
C65 C 0.2833(5) 0.4443(5) 0.2607(4) 0.0165(15) Uani 1 1 d . . .
H65B H 0.2859 0.4766 0.2106 0.020 Uiso 1 1 calc R . .
H65A H 0.3546 0.4213 0.2705 0.020 Uiso 1 1 calc R . .

loop_
_atom_site_aniso_label
_atom_site_aniso_U_11
_atom_site_aniso_U_22
_atom_site_aniso_U_33
_atom_site_aniso_U_23
_atom_site_aniso_U_13
_atom_site_aniso_U_12
Bi1 0.01751(14) 0.01185(13) 0.01365(13) -0.00162(10) -0.00281(10) -0.00483(11)
Bi2 0.01387(14) 0.01389(13) 0.01365(13) -0.00351(10) -0.00116(10) -0.00602(10)
I1 0.0183(2) 0.0129(2) 0.0224(2) -0.00430(18) -0.00213(19) -0.00331(18)
I2 0.0232(3) 0.0252(2) 0.0140(2) -0.00210(19) -0.00667(19) -0.0105(2)
I3 0.0201(3) 0.0309(3) 0.0214(3) -0.0070(2) 0.0011(2) -0.0071(2)
I4 0.0238(3) 0.0239(2) 0.0199(2) -0.0046(2) -0.0072(2) -0.0069(2)
I5 0.0250(3) 0.0180(2) 0.0153(2) -0.00294(18) -0.00307(19) -0.0068(2)
I6 0.0203(3) 0.0316(3) 0.0231(3) -0.0049(2) 0.0022(2) -0.0109(2)
I7 0.0220(3) 0.0358(3) 0.0141(2) -0.0053(2) -0.00470(19) -0.0056(2)
I8 0.0175(2) 0.0250(2) 0.0150(2) -0.00485(19) 0.00086(18) -0.0059(2)
I9 0.0224(3) 0.0235(2) 0.0190(2) -0.0073(2) 0.00569(19) -0.0109(2)
I10 0.0172(2) 0.0201(2) 0.0204(2) -0.00428(19) -0.00471(19) -0.00596(19)
I11 0.0202(2) 0.0240(2) 0.0194(2) -0.00056(19) -0.00602(19) -0.0103(2)
I12 0.0366(3) 0.0160(2) 0.0210(3) -0.00101(19) 0.0014(2) -0.0111(2)
O1 0.033(3) 0.010(2) 0.013(2) -0.0041(19) -0.002(2) -0.008(2)
O2 0.016(3) 0.021(3) 0.014(2) 0.000(2) -0.002(2) -0.008(2)
O3 0.022(3) 0.014(2) 0.018(3) -0.006(2) 0.005(2) -0.007(2)
O4 0.014(3) 0.023(3) 0.014(2) -0.006(2) 0.003(2) -0.008(2)
O5 0.017(3) 0.022(3) 0.013(2) -0.007(2) -0.001(2) -0.009(2)
O6 0.018(3) 0.014(2) 0.024(3) -0.003(2) -0.005(2) -0.006(2)
O7 0.083(7) 0.087(7) 0.092(7) -0.004(6) -0.024(6) -0.028(6)
O8 0.070(7) 0.140(10) 0.101(8) -0.051(8) -0.002(6) -0.021(7)
N1 0.013(3) 0.009(3) 0.020(3) -0.002(2) 0.001(2) -0.003(2)
N2 0.025(3) 0.016(3) 0.012(3) -0.002(2) -0.004(3) -0.004(3)
N3 0.020(3) 0.013(3) 0.022(3) -0.005(2) -0.009(3) -0.004(3)
N4 0.015(3) 0.012(3) 0.013(3) -0.001(2) -0.003(2) -0.003(2)
N5 0.019(3) 0.016(3) 0.014(3) -0.003(2) 0.004(2) -0.009(3)
N6 0.020(3) 0.014(3) 0.012(3) -0.003(2) 0.000(2) -0.001(3)
C1 0.014(3) 0.015(3) 0.011(3) -0.003(3) 0.002(3) -0.008(3)
C2 0.006(3) 0.020(3) 0.011(3) -0.001(3) -0.003(2) -0.007(3)
C3 0.020(4) 0.013(3) 0.014(3) -0.003(3) -0.004(3) -0.001(3)
C4 0.018(4) 0.021(4) 0.018(4) -0.004(3) -0.006(3) -0.004(3)
C5 0.016(4) 0.016(3) 0.014(3) -0.008(3) 0.001(3) -0.005(3)
C6 0.006(3) 0.014(3) 0.022(4) -0.006(3) 0.002(3) -0.002(3)
C7 0.009(3) 0.012(3) 0.021(4) -0.006(3) -0.001(3) -0.002(3)
C8 0.012(3) 0.013(3) 0.019(4) 0.006(3) -0.007(3) -0.004(3)
C9 0.015(4) 0.022(4) 0.008(3) -0.001(3) -0.001(3) -0.009(3)
C10 0.019(4) 0.011(3) 0.015(3) -0.005(3) 0.004(3) -0.009(3)
C11 0.022(4) 0.014(3) 0.015(3) -0.004(3) -0.008(3) -0.006(3)
C12 0.023(4) 0.021(4) 0.015(3) -0.004(3) -0.002(3) -0.011(3)
C13 0.020(4) 0.018(4) 0.020(4) -0.009(3) 0.001(3) -0.003(3)
C14 0.021(4) 0.010(3) 0.019(4) -0.004(3) -0.002(3) -0.002(3)
C15 0.015(4) 0.022(4) 0.029(4) -0.012(3) -0.002(3) 0.001(3)
C16 0.018(4) 0.023(4) 0.019(4) -0.004(3) -0.010(3) -0.002(3)
C17 0.027(4) 0.020(4) 0.019(4) -0.008(3) -0.007(3) -0.005(3)
C18 0.019(4) 0.018(4) 0.016(3) -0.006(3) 0.000(3) -0.009(3)
C19 0.017(4) 0.007(3) 0.018(4) -0.003(3) -0.002(3) 0.000(3)
C20 0.019(4) 0.009(3) 0.021(4) -0.005(3) -0.002(3) -0.002(3)
C21 0.027(4) 0.013(3) 0.021(4) 0.000(3) -0.008(3) -0.008(3)
C22 0.033(5) 0.019(4) 0.016(4) 0.000(3) -0.005(3) -0.006(3)
C23 0.028(4) 0.023(4) 0.023(4) -0.003(3) 0.000(3) -0.012(3)
C24 0.017(4) 0.015(3) 0.020(4) -0.001(3) -0.002(3) -0.005(3)
C25 0.019(4) 0.018(4) 0.015(3) 0.000(3) 0.001(3) -0.009(3)
C26 0.021(4) 0.013(3) 0.023(4) -0.005(3) -0.006(3) -0.006(3)
C27 0.018(4) 0.014(3) 0.011(3) -0.001(3) 0.003(3) -0.007(3)
C28 0.018(4) 0.011(3) 0.018(4) -0.001(3) -0.002(3) -0.006(3)
C29 0.020(4) 0.016(3) 0.011(3) 0.001(3) 0.003(3) -0.006(3)
C30 0.015(4) 0.020(4) 0.015(4) -0.002(3) -0.001(3) -0.001(3)
C31 0.014(4) 0.018(4) 0.015(3) -0.004(3) 0.001(3) -0.005(3)
C32 0.024(4) 0.013(3) 0.017(4) -0.005(3) -0.004(3) -0.006(3)
C33 0.024(4) 0.014(3) 0.017(4) -0.005(3) -0.001(3) -0.005(3)
C34 0.025(4) 0.015(3) 0.014(3) -0.008(3) -0.004(3) -0.005(3)
C35 0.018(4) 0.013(3) 0.025(4) -0.005(3) -0.007(3) -0.006(3)
C36 0.016(4) 0.012(3) 0.016(3) 0.001(3) -0.002(3) -0.004(3)
C37 0.016(4) 0.011(3) 0.013(3) -0.005(3) 0.000(3) 0.000(3)
C38 0.019(4) 0.012(3) 0.023(4) 0.001(3) -0.011(3) -0.007(3)
C39 0.019(4) 0.015(3) 0.013(3) -0.004(3) 0.000(3) -0.008(3)
C40 0.020(4) 0.017(4) 0.016(4) -0.008(3) 0.007(3) -0.006(3)
C41 0.015(4) 0.013(3) 0.016(3) -0.001(3) -0.002(3) -0.006(3)
C42 0.011(4) 0.017(4) 0.030(4) -0.003(3) 0.000(3) -0.005(3)
C43 0.016(4) 0.029(4) 0.027(4) -0.006(3) -0.004(3) -0.009(3)
C44 0.019(4) 0.021(4) 0.024(4) -0.007(3) -0.005(3) -0.007(3)
C45 0.018(4) 0.010(3) 0.021(4) -0.001(3) -0.004(3) -0.004(3)
C46 0.019(4) 0.012(3) 0.011(3) -0.008(3) 0.002(3) -0.004(3)
C47 0.021(4) 0.014(3) 0.012(3) 0.000(3) -0.002(3) -0.007(3)
C48 0.011(3) 0.017(3) 0.018(4) -0.002(3) -0.005(3) -0.002(3)
C49 0.017(4) 0.022(4) 0.020(4) -0.007(3) -0.001(3) -0.011(3)
C50 0.028(4) 0.011(3) 0.016(4) -0.002(3) 0.002(3) -0.011(3)
C51 0.019(4) 0.020(4) 0.013(3) -0.006(3) 0.002(3) -0.005(3)
C52 0.023(4) 0.015(4) 0.017(4) -0.004(3) 0.008(3) -0.001(3)
C53 0.027(4) 0.024(4) 0.014(4) 0.002(3) -0.009(3) -0.006(3)
C54 0.032(5) 0.021(4) 0.019(4) -0.008(3) 0.002(3) -0.008(3)
C55 0.042(6) 0.043(6) 0.039(5) -0.012(5) -0.004(4) -0.013(5)
C56 0.006(3) 0.006(3) 0.011(3) -0.005(2) 0.002(2) -0.001(2)
C57 0.054(6) 0.039(5) 0.033(5) -0.004(4) -0.003(5) -0.023(5)
C58 0.058(6) 0.028(5) 0.026(5) -0.005(4) -0.013(4) -0.001(4)
O9 0.038(8) 0.041(8) 0.055(9) -0.008(7) -0.004(6) -0.023(7)
C60 0.027(6) 0.070(9) 0.176(17) -0.044(10) 0.018(8) -0.020(6)
C61 0.063(9) 0.102(12) 0.114(13) -0.010(10) -0.007(8) -0.058(9)
C62 0.036(6) 0.093(10) 0.080(9) -0.026(8) -0.013(6) -0.010(7)
C63 0.047(7) 0.036(6) 0.097(10) 0.025(6) -0.023(7) -0.012(5)
C64 0.049(7) 0.038(6) 0.059(7) 0.007(5) 0.014(5) -0.006(5)
C65 0.005(3) 0.026(4) 0.013(3) -0.004(3) 0.012(3) -0.006(3)

loop_
_atom_type_symbol
_atom_type_description
_atom_type_scat_dispersion_real
_atom_type_scat_dispersion_imag
_atom_type_scat_source
C C 0.0033 0.0016 'International Tables Vol C Tables 4.2.6.8 and 6.1.1.4'
H H 0.0000 0.0000 'International Tables Vol C Tables 4.2.6.8 and 6.1.1.4'
N N 0.0061 0.0033 'International Tables Vol C Tables 4.2.6.8 and 6.1.1.4'
O O 0.0106 0.0060 'International Tables Vol C Tables 4.2.6.8 and 6.1.1.4'
I I -0.4742 1.8119 'International Tables Vol C Tables 4.2.6.8 and 6.1.1.4'
Bi Bi -4.1077 10.2566 'International Tables Vol C Tables 4.2.6.8 and 6.1.1.4'

loop_
_geom_angle_atom_site_label_1
_geom_angle_atom_site_label_2
_geom_angle_atom_site_label_3
_geom_angle
_geom_angle_site_symmetry_3
O2 Bi1 O3 68.04(17) .
O2 Bi1 O1 133.92(17) .
O3 Bi1 O1 130.44(17) .
O2 Bi1 N1 77.46(19) .
O3 Bi1 N1 77.07(18) .
O1 Bi1 N1 69.57(18) .
O2 Bi1 N3 134.33(18) .
O3 Bi1 N3 66.95(18) .
O1 Bi1 N3 74.70(18) .
N1 Bi1 N3 85.45(18) .
O2 Bi1 N2 67.22(18) .
O3 Bi1 N2 133.88(17) .
O1 Bi1 N2 77.39(18) .
N1 Bi1 N2 82.97(19) .
N3 Bi1 N2 152.02(19) .
O5 Bi2 O6 134.93(17) .
O5 Bi2 O4 67.00(16) .
O6 Bi2 O4 133.74(17) .
O5 Bi2 N6 78.59(18) .
O6 Bi2 N6 70.88(19) .
O4 Bi2 N6 78.23(19) .
O5 Bi2 N4 133.18(18) .
O6 Bi2 N4 77.85(18) .
O4 Bi2 N4 66.56(17) .
N6 Bi2 N4 86.62(19) .
O5 Bi2 N5 65.81(17) .
O6 Bi2 N5 75.32(18) .
O4 Bi2 N5 129.83(18) .
N6 Bi2 N5 76.79(19) .
N4 Bi2 N5 151.87(18) .
O5 Bi2 Bi2 54.27(12) 2_656
O6 Bi2 Bi2 167.00(12) 2_656
O4 Bi2 Bi2 55.02(12) 2_656
N6 Bi2 Bi2 122.11(15) 2_656
N4 Bi2 Bi2 101.48(13) 2_656
N5 Bi2 Bi2 106.56(12) 2_656
C1 O1 Bi1 116.8(4) .
C10 O2 Bi1 122.6(4) .
C19 O3 Bi1 123.3(4) .
C28 O4 Bi2 121.8(4) .
C37 O5 Bi2 123.5(4) .
C47 O6 Bi2 117.5(4) .
C56 O7 C58 104.9(8) .
C65 O8 C62 99.3(9) .
C3 N1 C2 121.6(6) .
C3 N1 Bi1 121.9(5) .
C2 N1 Bi1 116.4(4) .
C17 N2 C18 119.9(6) .
C17 N2 Bi1 128.4(5) .
C18 N2 Bi1 111.7(5) .
C21 N3 C20 118.6(6) .
C21 N3 Bi1 127.5(5) .
C20 N3 Bi1 113.3(4) .
C35 N4 C36 119.1(6) .
C35 N4 Bi2 125.9(5) .
C36 N4 Bi2 113.7(4) .
C44 N5 C45 118.5(6) .
C44 N5 Bi2 128.7(5) .
C45 N5 Bi2 112.7(4) .
C54 N6 C46 120.7(6) .
C54 N6 Bi2 123.4(5) .
C46 N6 Bi2 115.7(5) .
O1 C1 C9 124.0(6) .
O1 C1 C2 120.1(6) .
C9 C1 C2 115.9(6) .
N1 C2 C1 116.9(6) .
N1 C2 C6 120.4(6) .
C1 C2 C6 122.7(6) .
N1 C3 C4 120.8(6) .
C5 C4 C3 119.9(7) .
C4 C5 C6 120.3(6) .
C5 C6 C7 125.7(6) .
C5 C6 C2 116.9(6) .
C7 C6 C2 117.4(6) .
C8 C7 C6 120.8(6) .
C8 C7 I1 118.4(5) .
C6 C7 I1 120.8(5) .
C7 C8 C9 120.6(6) .
C1 C9 C8 122.5(6) .
C1 C9 I2 118.8(5) .
C8 C9 I2 118.7(5) .
O2 C10 C11 121.2(7) .
O2 C10 C18 121.4(6) .
C11 C10 C18 117.4(6) .
C10 C11 C12 121.1(6) .
C10 C11 I4 118.7(5) .
C12 C11 I4 120.1(5) .
C13 C12 C11 120.4(6) .
C12 C13 C14 121.1(7) .
C12 C13 I3 116.8(5) .
C14 C13 I3 121.7(6) .
C13 C14 C15 125.7(7) .
C13 C14 C18 117.4(7) .
C15 C14 C18 116.9(7) .
C16 C15 C14 120.2(7) .
C15 C16 C17 119.1(7) .
N2 C17 C16 123.0(7) .
N2 C18 C10 116.7(6) .
N2 C18 C14 120.8(7) .
C10 C18 C14 122.5(6) .
O3 C19 C27 122.8(6) .
O3 C19 C20 120.3(6) .
C27 C19 C20 116.9(6) .
N3 C20 C24 122.5(7) .
N3 C20 C19 115.8(6) .
C24 C20 C19 121.7(7) .
N3 C21 C22 123.1(7) .
C23 C22 C21 118.8(7) .
C22 C23 C24 120.9(7) .
C23 C24 C25 126.1(7) .
C23 C24 C20 116.0(7) .
C25 C24 C20 117.9(7) .
C26 C25 C24 120.8(7) .
C26 C25 I6 118.6(6) .
C24 C25 I6 120.6(5) .
C25 C26 C27 120.4(7) .
C19 C27 C26 121.8(6) .
C19 C27 I5 119.0(5) .
C26 C27 I5 119.1(5) .
O4 C28 C29 123.0(6) .
O4 C28 C36 120.9(6) .
C29 C28 C36 116.0(6) .
C28 C29 C30 122.9(7) .
C28 C29 I7 118.4(5) .
C30 C29 I7 118.7(5) .
C31 C30 C29 120.4(7) .
C30 C31 C32 120.2(6) .
C30 C31 I8 117.9(5) .
C32 C31 I8 121.8(5) .
C36 C32 C33 115.9(7) .
C36 C32 C31 117.9(6) .
C33 C32 C31 126.2(7) .
C34 C33 C32 120.7(7) .
C33 C34 C35 119.4(6) .
N4 C35 C34 122.4(7) .
N4 C36 C32 122.4(6) .
N4 C36 C28 115.2(6) .
C32 C36 C28 122.4(6) .
O5 C37 C38 122.4(6) .
O5 C37 C45 121.2(6) .
C38 C37 C45 116.4(6) .
C39 C38 C37 123.1(7) .
C39 C38 I10 120.3(5) .
C37 C38 I10 116.6(5) .
C40 C39 C38 120.0(6) .
C39 C40 C41 120.8(6) .
C39 C40 I9 118.0(5) .
C41 C40 I9 121.2(5) .
C42 C41 C40 125.7(6) .
C42 C41 C45 116.6(6) .
C40 C41 C45 117.6(6) .
C43 C42 C41 119.6(7) .
C42 C43 C44 119.0(7) .
N5 C44 C43 123.5(7) .
N5 C45 C37 115.9(6) .
N5 C45 C41 122.4(6) .
C37 C45 C41 121.6(6) .
N6 C46 C51 121.3(7) .
N6 C46 C47 116.1(6) .
C51 C46 C47 122.6(6) .
O6 C47 C48 125.5(7) .
O6 C47 C46 119.4(6) .
C48 C47 C46 115.1(6) .
C47 C48 C49 122.4(7) .
C47 C48 I11 117.8(5) .
C49 C48 I11 119.7(5) .
C50 C49 C48 122.1(6) .
C49 C50 C51 120.0(6) .
C49 C50 I12 118.8(5) .
C51 C50 I12 121.1(5) .
C52 C51 C50 126.1(7) .
C52 C51 C46 116.2(7) .
C50 C51 C46 117.7(7) .
C53 C52 C51 121.8(7) .
C52 C53 C54 118.2(7) .
N6 C54 C53 121.8(7) .
C56 C55 C57 106.0(8) .
C55 C56 O7 111.4(7) .
C55 C57 C58 101.4(8) .
C57 C58 O7 102.2(7) .
C61 O9 C60 92.6(12) .
O9 C60 C61 42.3(8) .
O9 C61 C60 45.1(9) .
C63 C62 O8 106.8(10) .
C62 C63 C64 104.8(10) .
C65 C64 C63 105.7(8) .
C64 C65 O8 111.0(8) .

loop_
_geom_bond_atom_site_label_1
_geom_bond_atom_site_label_2
_geom_bond_distance
_geom_bond_site_symmetry_2
Bi1 O2 2.275(5) .
Bi1 O3 2.287(5) .
Bi1 O1 2.353(5) .
Bi1 N1 2.364(5) .
Bi1 N3 2.584(6) .
Bi1 N2 2.603(6) .
Bi2 O5 2.308(5) .
Bi2 O6 2.310(5) .
Bi2 O4 2.324(5) .
Bi2 N6 2.339(6) .
Bi2 N4 2.559(6) .
Bi2 N5 2.637(6) .
Bi2 Bi2 3.6741(5) 2_656
I1 C7 2.109(6) .
I2 C9 2.087(7) .
I3 C13 2.105(7) .
I4 C11 2.073(7) .
I5 C27 2.089(7) .
I6 C25 2.091(7) .
I7 C29 2.089(7) .
I8 C31 2.098(7) .
I9 C40 2.092(7) .
I10 C38 2.104(7) .
I11 C48 2.091(7) .
I12 C50 2.093(7) .
O1 C1 1.307(8) .
O2 C10 1.323(8) .
O3 C19 1.324(8) .
O4 C28 1.298(8) .
O5 C37 1.308(8) .
O6 C47 1.300(8) .
O7 C56 1.435(12) .
O7 C58 1.529(13) .
O8 C65 1.434(12) .
O8 C62 1.560(16) .
N1 C3 1.315(9) .
N1 C2 1.355(9) .
N2 C17 1.316(10) .
N2 C18 1.374(9) .
N3 C21 1.319(9) .
N3 C20 1.368(9) .
N4 C35 1.331(9) .
N4 C36 1.365(9) .
N5 C44 1.309(9) .
N5 C45 1.366(9) .
N6 C54 1.324(10) .
N6 C46 1.366(9) .
C1 C9 1.397(10) .
C1 C2 1.421(9) .
C2 C6 1.436(9) .
C3 C4 1.413(10) .
C4 C5 1.353(10) .
C5 C6 1.416(10) .
C6 C7 1.420(10) .
C7 C8 1.361(10) .
C8 C9 1.415(10) .
C10 C11 1.398(9) .
C10 C18 1.402(10) .
C11 C12 1.423(10) .
C12 C13 1.372(11) .
C13 C14 1.410(10) .
C14 C15 1.426(11) .
C14 C18 1.437(10) .
C15 C16 1.365(11) .
C16 C17 1.405(11) .
C19 C27 1.389(10) .
C19 C20 1.430(10) .
C20 C24 1.423(10) .
C21 C22 1.402(11) .
C22 C23 1.361(11) .
C23 C24 1.417(10) .
C24 C25 1.420(10) .
C25 C26 1.368(10) .
C26 C27 1.414(10) .
C28 C29 1.389(10) .
C28 C36 1.434(10) .
C29 C30 1.407(10) .
C30 C31 1.372(10) .
C31 C32 1.431(10) .
C32 C36 1.418(10) .
C32 C33 1.421(10) .
C33 C34 1.362(10) .
C34 C35 1.390(10) .
C37 C38 1.395(10) .
C37 C45 1.421(10) .
C38 C39 1.385(10) .
C39 C40 1.371(10) .
C40 C41 1.424(10) .
C41 C42 1.418(10) .
C41 C45 1.425(10) .
C42 C43 1.376(11) .
C43 C44 1.402(11) .
C46 C51 1.423(10) .
C46 C47 1.455(10) .
C47 C48 1.393(10) .
C48 C49 1.397(10) .
C49 C50 1.362(11) .
C50 C51 1.420(10) .
C51 C52 1.409(11) .
C52 C53 1.375(11) .
C53 C54 1.408(11) .
C55 C56 1.395(11) .
C55 C57 1.506(13) .
C57 C58 1.526(14) .
O9 C61 1.267(18) .
O9 C60 1.333(18) .
C60 C61 1.88(2) .
C62 C63 1.483(17) .
C63 C64 1.505(15) .
C64 C65 1.392(13) .
